data_2205544
loop_
_publ_author_name
'Schachner, J\"org A.'
'Lund, Clinton L.'
'Quail, J. Wilson'
'M\"uller, Jens'

_publ_section_title
;
 The first aluminium-bridged [1.1]ferrocenophane
;
_journal_issue 4
_journal_name_full 'Acta Crystallographica Section E'
_journal_page_first m682
_journal_page_last m684
_journal_paper_doi 10.1107/S1600536805007695
_journal_volume 61
_journal_year 2005
_chemical_formula_iupac '[Al2 Fe2 Cl2 (C5 H4)4 (C6 H16 N2)2]'
_chemical_formula_moiety 'C32 H48 Al2 Cl2 Fe2 N4'
_chemical_formula_sum 'C32 H48 Al2 Cl2 Fe2 N4'
_chemical_formula_weight 725.30
_chemical_name_systematic
;
bis(\m-ferrocene-1,1'-diyl)bis[chloro(N,N,N',N'-
tetramethylethylenediamine)aluminium
;
_space_group_IT_number 2
_symmetry_cell_setting triclinic
_symmetry_space_group_name_Hall '-P 1'
_symmetry_space_group_name_H-M 'P -1'
_atom_sites_solution_hydrogens geom
_atom_sites_solution_primary direct
_atom_sites_solution_secondary difmap
_audit_creation_method SHELXL-97
_cell_angle_alpha 78.5212(12)
_cell_angle_beta 89.0564(12)
_cell_angle_gamma 73.722(2)
_cell_formula_units_Z 1
_cell_length_a 7.8491(2)
_cell_length_b 10.2612(3)
_cell_length_c 11.2111(5)
_cell_measurement_reflns_used 3725
_cell_measurement_temperature 173(2)
_cell_measurement_theta_max 27.485
_cell_measurement_theta_min 0.998
_cell_volume 848.68(5)
_computing_cell_refinement 'SCALEPACK (Otwinowski & Minor, 1997)'
_computing_data_collection 'COLLECT (Nonius, 1998)'
_computing_data_reduction 'SCALEPACK and DENZO (Otwinowski & Minor, 1997)'
_computing_molecular_graphics 'ORTEP-3 for Windows (Farrugia, 1997)'
_computing_publication_material 'PLATON (Spek, 2003)'
_computing_structure_refinement 'SHELXL97 (Sheldrick, 1997)'
_computing_structure_solution 'SIR97 (Altomare et al., 1999)'
_diffrn_ambient_temperature 173(2)
_diffrn_detector_area_resol_mean 9
_diffrn_measured_fraction_theta_full 0.994
_diffrn_measured_fraction_theta_max 0.994
_diffrn_measurement_device 'Nonius KappaCCD'
_diffrn_measurement_method '\f scans, and \w scans with \k offsets'
_diffrn_radiation_monochromator 'horizonally mounted graphite crystal'
_diffrn_radiation_source 'fine-focus sealed tube'
_diffrn_radiation_type MoK\a
_diffrn_radiation_wavelength 0.71073
_diffrn_reflns_av_R_equivalents 0.0446
_diffrn_reflns_av_sigmaI/netI 0.0731
_diffrn_reflns_limit_h_max 10
_diffrn_reflns_limit_h_min -10
_diffrn_reflns_limit_k_max 13
_diffrn_reflns_limit_k_min -13
_diffrn_reflns_limit_l_max 14
_diffrn_reflns_limit_l_min -14
_diffrn_reflns_number 7256
_diffrn_reflns_theta_full 27.48
_diffrn_reflns_theta_max 27.48
_diffrn_reflns_theta_min 1.86
_diffrn_standards_decay_% 1
_exptl_absorpt_coefficient_mu 1.092
_exptl_absorpt_correction_type none
_exptl_crystal_colour orange
_exptl_crystal_density_diffrn 1.419
_exptl_crystal_density_method 'not measured'
_exptl_crystal_description chip
_exptl_crystal_F_000 380
_exptl_crystal_size_max 0.20
_exptl_crystal_size_mid 0.20
_exptl_crystal_size_min 0.12
_refine_diff_density_max 0.761
_refine_diff_density_min -0.508
_refine_ls_extinction_method none
_refine_ls_goodness_of_fit_ref 1.042
_refine_ls_hydrogen_treatment constr
_refine_ls_matrix_type full
_refine_ls_number_parameters 194
_refine_ls_number_reflns 3869
_refine_ls_number_restraints 0
_refine_ls_restrained_S_all 1.042
_refine_ls_R_factor_all 0.0819
_refine_ls_R_factor_gt 0.0469
_refine_ls_shift/su_max 0.000
_refine_ls_shift/su_mean 0.000
_refine_ls_structure_factor_coef Fsqd
_refine_ls_weighting_details 'calc w = 1/[\s^2^(Fo^2^)+(0.047P)^2^+0.4054P] where P = (Fo^2^+2Fc^2^)/3'
_refine_ls_weighting_scheme calc
_refine_ls_wR_factor_gt 0.1044
_refine_ls_wR_factor_ref 0.1195
_reflns_number_gt 2697
_reflns_number_total 3869
_reflns_threshold_expression I>2\s(I)
_cod_data_source_file lh6380.cif
_cod_data_source_block II
_cod_database_code 2205544
_cod_database_fobs_code 2205544

loop_
_symmetry_equiv_pos_as_xyz
'x, y, z'
'-x, -y, -z'

loop_
_atom_site_label
_atom_site_fract_x
_atom_site_fract_y
_atom_site_fract_z
_atom_site_U_iso_or_equiv
_atom_site_adp_type
_atom_site_calc_flag
_atom_site_refinement_flags
_atom_site_occupancy
_atom_site_type_symbol
Al1 0.40276(11) 0.24069(9) 0.40796(9) 0.0282(2) Uani d . 1 Al
Cl1 0.65390(11) 0.28892(9) 0.39198(8) 0.0454(2) Uani d . 1 Cl
Fe1 0.52368(5) -0.07241(4) 0.27724(4) 0.02830(15) Uani d . 1 Fe
N1 0.2308(3) 0.4262(2) 0.3286(2) 0.0300(6) Uani d . 1 N
N2 0.2389(4) 0.6475(3) 0.0117(3) 0.0525(8) Uani d . 1 N
C1 0.3674(4) 0.1202(3) 0.3017(3) 0.0324(7) Uani d . 1 C
C2 0.4100(4) 0.1199(3) 0.1757(3) 0.0377(8) Uani d . 1 C
H2 0.4715 0.1782 0.1282 0.045 Uiso calc R 1 H
C3 0.3468(5) 0.0203(4) 0.1335(3) 0.0443(9) Uani d . 1 C
H3 0.3582 0.0008 0.0539 0.053 Uiso calc R 1 H
C4 0.2633(4) -0.0453(4) 0.2312(4) 0.0442(9) Uani d . 1 C
H4 0.2092 -0.1168 0.2288 0.053 Uiso calc R 1 H
C5 0.2751(4) 0.0152(3) 0.3334(3) 0.0358(8) Uani d . 1 C
H5 0.2291 -0.0096 0.4109 0.043 Uiso calc R 1 H
C6 0.3271(4) 0.2125(3) 0.5761(3) 0.0307(7) Uani d . 1 C
C7 0.2323(4) 0.1174(3) 0.6363(3) 0.0311(7) Uani d . 1 C
H7 0.1892 0.0574 0.5981 0.037 Uiso calc R 1 H
C8 0.2131(4) 0.1266(3) 0.7604(3) 0.0357(8) Uani d . 1 C
H8 0.1558 0.0743 0.8187 0.043 Uiso calc R 1 H
C9 0.2936(4) 0.2268(3) 0.7824(3) 0.0367(8) Uani d . 1 C
H9 0.3013 0.2538 0.8579 0.044 Uiso calc R 1 H
C10 0.3612(4) 0.2801(3) 0.6701(3) 0.0353(7) Uani d . 1 C
H10 0.4205 0.3503 0.6590 0.042 Uiso calc R 1 H
C11 0.2851(4) 0.4742(3) 0.2032(3) 0.0388(8) Uani d . 1 C
H11A 0.2934 0.4001 0.1568 0.047 Uiso calc R 1 H
H11B 0.4058 0.4852 0.2094 0.047 Uiso calc R 1 H
C12 0.1665(5) 0.6074(3) 0.1304(3) 0.0388(8) Uani d . 1 C
H12A 0.0474 0.5960 0.1178 0.047 Uiso calc R 1 H
H12B 0.1530 0.6822 0.1767 0.047 Uiso calc R 1 H
C13 0.2238(5) 0.5317(3) 0.4034(3) 0.0424(8) Uani d . 1 C
H13A 0.3385 0.5522 0.4025 0.051 Uiso calc R 1 H
H13B 0.1978 0.4959 0.4874 0.051 Uiso calc R 1 H
H18C 0.1303 0.6166 0.3697 0.051 Uiso calc R 1 H
C14 0.0544(4) 0.3996(3) 0.3264(3) 0.0400(8) Uani d . 1 C
H14A 0.0544 0.3380 0.2699 0.048 Uiso calc R 1 H
H14B -0.0376 0.4876 0.2994 0.048 Uiso calc R 1 H
H14C 0.0299 0.3558 0.4083 0.048 Uiso calc R 1 H
C15 0.1225(7) 0.7809(4) -0.0509(4) 0.0752(14) Uani d . 1 C
H15A 0.1670 0.8074 -0.1317 0.090 Uiso calc R 1 H
H15B 0.1207 0.8517 -0.0033 0.090 Uiso calc R 1 H
H15C 0.0020 0.7731 -0.0597 0.090 Uiso calc R 1 H
C16 0.2610(6) 0.5497(5) -0.0633(4) 0.0710(13) Uani d . 1 C
H16A 0.2887 0.5904 -0.1454 0.085 Uiso calc R 1 H
H16B 0.1511 0.5229 -0.0673 0.085 Uiso calc R 1 H
H16C 0.3586 0.4676 -0.0295 0.085 Uiso calc R 1 H

loop_
_atom_site_aniso_label
_atom_site_aniso_U_11
_atom_site_aniso_U_22
_atom_site_aniso_U_33
_atom_site_aniso_U_12
_atom_site_aniso_U_13
_atom_site_aniso_U_23
Al1 0.0283(5) 0.0269(5) 0.0245(5) -0.0019(4) 0.0023(4) -0.0023(4)
Cl1 0.0390(5) 0.0544(5) 0.0414(6) -0.0150(4) 0.0042(4) -0.0038(4)
Fe1 0.0301(2) 0.0269(2) 0.0235(3) -0.00084(18) 0.00100(18) -0.00518(18)
N1 0.0336(13) 0.0278(13) 0.0245(15) -0.0031(11) 0.0060(11) -0.0039(11)
N2 0.072(2) 0.0369(17) 0.0335(19) 0.0007(15) 0.0007(16) 0.0049(14)
C1 0.0297(15) 0.0299(16) 0.0309(19) 0.0020(13) -0.0015(13) -0.0054(14)
C2 0.0387(18) 0.0336(18) 0.0303(19) 0.0057(14) 0.0002(15) -0.0054(15)
C3 0.044(2) 0.051(2) 0.030(2) 0.0064(16) -0.0085(16) -0.0163(17)
C4 0.0348(18) 0.047(2) 0.051(2) -0.0046(16) -0.0072(16) -0.0194(18)
C5 0.0283(16) 0.0398(18) 0.036(2) -0.0026(14) 0.0011(14) -0.0091(15)
C6 0.0294(15) 0.0283(15) 0.0271(18) 0.0003(12) 0.0022(13) -0.0013(13)
C7 0.0283(15) 0.0310(16) 0.0297(18) -0.0031(13) 0.0019(13) -0.0040(13)
C8 0.0333(16) 0.0345(17) 0.0303(19) -0.0004(14) 0.0066(14) 0.0009(14)
C9 0.0437(18) 0.0316(17) 0.0252(18) 0.0067(14) 0.0019(14) -0.0084(14)
C10 0.0396(17) 0.0261(16) 0.035(2) -0.0028(13) 0.0028(15) -0.0036(14)
C11 0.0415(18) 0.0352(18) 0.0277(19) 0.0028(14) 0.0084(15) 0.0013(14)
C12 0.0470(19) 0.0294(17) 0.032(2) -0.0019(14) 0.0084(15) -0.0011(14)
C13 0.058(2) 0.0317(17) 0.034(2) -0.0055(16) 0.0062(17) -0.0094(15)
C14 0.0302(16) 0.0350(18) 0.045(2) 0.0004(14) -0.0007(15) 0.0008(15)
C15 0.110(4) 0.048(2) 0.042(3) 0.003(2) -0.001(3) 0.014(2)
C16 0.086(3) 0.073(3) 0.040(3) -0.006(3) 0.013(2) -0.002(2)

loop_
_atom_type_symbol
_atom_type_description
_atom_type_scat_dispersion_real
_atom_type_scat_dispersion_imag
_atom_type_scat_source
C C 0.0033 0.0016 'International Tables Vol C Tables 4.2.6.8 and 6.1.1.4'
H H 0.0000 0.0000 'International Tables Vol C Tables 4.2.6.8 and 6.1.1.4'
Al Al 0.0645 0.0514 'International Tables Vol C Tables 4.2.6.8 and 6.1.1.4'
Cl Cl 0.1484 0.1585 'International Tables Vol C Tables 4.2.6.8 and 6.1.1.4'
Fe Fe 0.3463 0.8444 'International Tables Vol C Tables 4.2.6.8 and 6.1.1.4'
N N 0.0061 0.0033 'International Tables Vol C Tables 4.2.6.8 and 6.1.1.4'

loop_
_geom_angle_atom_site_label_1
_geom_angle_atom_site_label_2
_geom_angle_atom_site_label_3
_geom_angle_site_symmetry_1
_geom_angle_site_symmetry_3
_geom_angle
_geom_angle_publ_flag
C1 Al1 C6 . . 119.59(14) yes
C1 Al1 N1 . . 101.62(12) yes
C6 Al1 N1 . . 103.03(11) yes
C1 Al1 Cl1 . . 114.94(10) yes
C6 Al1 Cl1 . . 112.74(10) yes
N1 Al1 Cl1 . . 101.45(8) yes
C9 Fe1 C2 2_656 . 125.08(13) ?
C9 Fe1 C10 2_656 2_656 41.02(12) ?
C2 Fe1 C10 . 2_656 163.07(14) ?
C9 Fe1 C3 2_656 . 104.88(14) ?
C2 Fe1 C3 . . 40.62(14) ?
C10 Fe1 C3 2_656 . 125.43(14) ?
C9 Fe1 C8 2_656 2_656 40.49(13) ?
C2 Fe1 C8 . 2_656 107.51(13) ?
C10 Fe1 C8 2_656 2_656 68.05(13) ?
C3 Fe1 C8 . 2_656 117.10(14) ?
C9 Fe1 C4 2_656 . 116.78(14) ?
C2 Fe1 C4 . . 68.24(15) ?
C10 Fe1 C4 2_656 . 107.19(14) ?
C3 Fe1 C4 . . 40.66(15) ?
C8 Fe1 C4 2_656 . 150.88(15) ?
C9 Fe1 C7 2_656 2_656 68.14(13) ?
C2 Fe1 C7 . 2_656 120.43(13) ?
C10 Fe1 C7 2_656 2_656 67.57(13) ?
C3 Fe1 C7 . 2_656 152.59(14) ?
C8 Fe1 C7 2_656 2_656 40.43(13) ?
C4 Fe1 C7 . 2_656 166.47(14) ?
C9 Fe1 C5 2_656 . 152.44(14) ?
C2 Fe1 C5 . . 67.97(13) ?
C10 Fe1 C5 2_656 . 119.95(13) ?
C3 Fe1 C5 . . 68.29(14) ?
C8 Fe1 C5 2_656 . 166.66(13) ?
C4 Fe1 C5 . . 40.67(14) ?
C7 Fe1 C5 2_656 . 129.92(13) ?
C9 Fe1 C6 2_656 2_656 69.78(13) ?
C2 Fe1 C6 . 2_656 154.66(13) ?
C10 Fe1 C6 2_656 2_656 40.89(13) ?
C3 Fe1 C6 . 2_656 163.81(14) ?
C8 Fe1 C6 2_656 2_656 69.36(12) ?
C4 Fe1 C6 . 2_656 126.96(14) ?
C7 Fe1 C6 2_656 2_656 40.98(12) ?
C5 Fe1 C6 . 2_656 108.99(13) ?
C9 Fe1 C1 2_656 . 163.91(13) ?
C2 Fe1 C1 . . 41.14(13) ?
C10 Fe1 C1 2_656 . 154.29(13) ?
C3 Fe1 C1 . . 69.43(13) ?
C8 Fe1 C1 2_656 . 127.53(13) ?
C4 Fe1 C1 . . 69.33(13) ?
C7 Fe1 C1 2_656 . 109.60(12) ?
C5 Fe1 C1 . . 40.90(12) ?
C6 Fe1 C1 2_656 . 119.73(13) ?
C13 N1 C14 . . 109.2(3) ?
C13 N1 C11 . . 110.1(2) ?
C14 N1 C11 . . 111.3(3) ?
C13 N1 Al1 . . 110.5(2) ?
C14 N1 Al1 . . 105.23(18) ?
C11 N1 Al1 . . 110.37(18) ?
C16 N2 C15 . . 109.8(4) ?
C16 N2 C12 . . 114.4(3) ?
C15 N2 C12 . . 108.6(3) ?
C5 C1 C2 . . 104.4(3) ?
C5 C1 Al1 . . 125.1(2) ?
C2 C1 Al1 . . 130.3(2) ?
C5 C1 Fe1 . . 68.52(17) ?
C2 C1 Fe1 . . 67.71(17) ?
Al1 C1 Fe1 . . 131.08(16) ?
C3 C2 C1 . . 110.2(3) ?
C3 C2 Fe1 . . 69.83(19) ?
C1 C2 Fe1 . . 71.16(18) ?
C3 C2 H2 . . 124.9 ?
C1 C2 H2 . . 124.9 ?
Fe1 C2 H2 . . 125.7 ?
C2 C3 C4 . . 107.8(3) ?
C2 C3 Fe1 . . 69.55(19) ?
C4 C3 Fe1 . . 69.9(2) ?
C2 C3 H3 . . 126.1 ?
C4 C3 H3 . . 126.1 ?
Fe1 C3 H3 . . 126.0 ?
C3 C4 C5 . . 107.8(3) ?
C3 C4 Fe1 . . 69.4(2) ?
C5 C4 Fe1 . . 70.00(18) ?
C3 C4 H4 . . 126.1 ?
C5 C4 H4 . . 126.1 ?
Fe1 C4 H4 . . 126.0 ?
C4 C5 C1 . . 109.8(3) ?
C4 C5 Fe1 . . 69.33(18) ?
C1 C5 Fe1 . . 70.59(17) ?
C4 C5 H5 . . 125.1 ?
C1 C5 H5 . . 125.1 ?
Fe1 C5 H5 . . 126.6 ?
C10 C6 C7 . . 104.0(3) ?
C10 C6 Al1 . . 126.9(2) ?
C7 C6 Al1 . . 129.1(2) ?
C10 C6 Fe1 . 2_656 67.94(18) ?
C7 C6 Fe1 . 2_656 68.51(17) ?
Al1 C6 Fe1 . 2_656 125.28(14) ?
C8 C7 C6 . . 110.1(3) ?
C8 C7 Fe1 . 2_656 69.49(18) ?
C6 C7 Fe1 . 2_656 70.50(17) ?
C8 C7 H7 . . 124.9 ?
C6 C7 H7 . . 124.9 ?
Fe1 C7 H7 2_656 . 126.7 ?
C9 C8 C7 . . 108.1(3) ?
C9 C8 Fe1 . 2_656 69.31(18) ?
C7 C8 Fe1 . 2_656 70.08(17) ?
C9 C8 H8 . . 125.9 ?
C7 C8 H8 . . 125.9 ?
Fe1 C8 H8 2_656 . 126.3 ?
C8 C9 C10 . . 107.2(3) ?
C8 C9 Fe1 . 2_656 70.21(18) ?
C10 C9 Fe1 . 2_656 69.61(17) ?
C8 C9 H9 . . 126.4 ?
C10 C9 H9 . . 126.4 ?
Fe1 C9 H9 2_656 . 125.4 ?
C9 C10 C6 . . 110.5(3) ?
C9 C10 Fe1 . 2_656 69.37(17) ?
C6 C10 Fe1 . 2_656 71.17(17) ?
C9 C10 H10 . . 124.8 ?
C6 C10 H10 . . 124.8 ?
Fe1 C10 H10 2_656 . 126.3 ?
N1 C11 C12 . . 116.8(3) ?
N1 C11 H11A . . 108.1 ?
C12 C11 H11A . . 108.1 ?
N1 C11 H11B . . 108.1 ?
C12 C11 H11B . . 108.1 ?
H11A C11 H11B . . 107.3 ?
N2 C12 C11 . . 111.6(3) ?
N2 C12 H12A . . 109.3 ?
C11 C12 H12A . . 109.3 ?
N2 C12 H12B . . 109.3 ?
C11 C12 H12B . . 109.3 ?
H12A C12 H12B . . 108.0 ?
N1 C13 H13A . . 109.5 ?
N1 C13 H13B . . 109.5 ?
H13A C13 H13B . . 109.5 ?
N1 C13 H18C . . 109.5 ?
H13A C13 H18C . . 109.5 ?
H13B C13 H18C . . 109.5 ?
N1 C14 H14A . . 109.5 ?
N1 C14 H14B . . 109.5 ?
H14A C14 H14B . . 109.5 ?
N1 C14 H14C . . 109.5 ?
H14A C14 H14C . . 109.5 ?
H14B C14 H14C . . 109.5 ?
N2 C15 H15A . . 109.5 ?
N2 C15 H15B . . 109.5 ?
H15A C15 H15B . . 109.5 ?
N2 C15 H15C . . 109.5 ?
H15A C15 H15C . . 109.5 ?
H15B C15 H15C . . 109.5 ?
N2 C16 H16A . . 109.5 ?
N2 C16 H16B . . 109.5 ?
H16A C16 H16B . . 109.5 ?
N2 C16 H16C . . 109.5 ?
H16A C16 H16C . . 109.5 ?
H16B C16 H16C . . 109.5 ?

loop_
_geom_bond_atom_site_label_1
_geom_bond_atom_site_label_2
_geom_bond_site_symmetry_2
_geom_bond_distance
_geom_bond_publ_flag
Al1 C1 . 1.954(3) yes
Al1 C6 . 1.958(3) yes
Al1 N1 . 2.040(3) yes
Al1 Cl1 . 2.1594(12) yes
Fe1 C1 . 2.081(3) yes
Fe1 C2 . 2.034(3) yes
Fe1 C3 . 2.038(3) yes
Fe1 C4 . 2.044(3) yes
Fe1 C5 . 2.053(3) yes
Fe1 C8 2_656 2.044(3) ?
Fe1 C7 2_656 2.052(3) ?
Fe1 C6 2_656 2.078(3) ?
Fe1 C9 2_656 2.032(3) ?
Fe1 C10 2_656 2.035(3) ?
N1 C13 . 1.484(4) ?
N1 C14 . 1.486(4) ?
N1 C11 . 1.492(4) ?
N2 C16 . 1.406(5) ?
N2 C15 . 1.463(5) ?
N2 C12 . 1.466(4) ?
C1 C5 . 1.445(4) ?
C1 C2 . 1.446(5) ?
C2 C3 . 1.414(5) ?
C2 H2 . 0.9500 ?
C3 C4 . 1.418(5) ?
C3 H3 . 0.9500 ?
C4 C5 . 1.424(5) ?
C4 H4 . 0.9500 ?
C5 H5 . 0.9500 ?
C6 C10 . 1.437(5) ?
C6 C7 . 1.446(4) ?
C7 C8 . 1.415(5) ?
C7 H7 . 0.9500 ?
C8 C9 . 1.410(5) ?
C8 H8 . 0.9500 ?
C9 C10 . 1.425(4) ?
C9 H9 . 0.9500 ?
C10 H10 . 0.9500 ?
C11 C12 . 1.507(4) ?
C11 H11A . 0.9900 ?
C11 H11B . 0.9900 ?
C12 H12A . 0.9900 ?
C12 H12B . 0.9900 ?
C13 H13A . 0.9800 ?
C13 H13B . 0.9800 ?
C13 H18C . 0.9800 ?
C14 H14A . 0.9800 ?
C14 H14B . 0.9800 ?
C14 H14C . 0.9800 ?
C15 H15A . 0.9800 ?
C15 H15B . 0.9800 ?
C15 H15C . 0.9800 ?
C16 H16A . 0.9800 ?
C16 H16B . 0.9800 ?
C16 H16C . 0.9800 ?

loop_
_geom_torsion_atom_site_label_1
_geom_torsion_atom_site_label_2
_geom_torsion_atom_site_label_3
_geom_torsion_atom_site_label_4
_geom_torsion_site_symmetry_1
_geom_torsion_site_symmetry_4
_geom_torsion
_geom_torsion_publ_flag
C1 Al1 N1 C13 . . 174.5(2) ?
C6 Al1 N1 C13 . . 50.1(2) ?
Cl1 Al1 N1 C13 . . -66.8(2) ?
C1 Al1 N1 C14 . . 56.7(2) ?
C6 Al1 N1 C14 . . -67.7(2) ?
Cl1 Al1 N1 C14 . . 175.48(19) ?
C1 Al1 N1 C11 . . -63.5(2) ?
C6 Al1 N1 C11 . . 172.1(2) ?
Cl1 Al1 N1 C11 . . 55.3(2) ?
C6 Al1 C1 C5 . . 5.2(3) ?
N1 Al1 C1 C5 . . -107.2(3) ?
Cl1 Al1 C1 C5 . . 144.2(2) ?
C6 Al1 C1 C2 . . 179.6(3) yes
N1 Al1 C1 C2 . . 67.2(3) yes
Cl1 Al1 C1 C2 . . -41.4(3) yes
C6 Al1 C1 Fe1 . . -85.9(2) ?
N1 Al1 C1 Fe1 . . 161.71(19) ?
Cl1 Al1 C1 Fe1 . . 53.1(2) ?
C9 Fe1 C1 C5 2_656 . 152.1(4) ?
C2 Fe1 C1 C5 . . 116.8(3) ?
C10 Fe1 C1 C5 2_656 . -50.2(4) ?
C3 Fe1 C1 C5 . . 80.2(2) ?
C8 Fe1 C1 C5 2_656 . -170.81(19) ?
C4 Fe1 C1 C5 . . 36.6(2) ?
C7 Fe1 C1 C5 2_656 . -129.00(19) ?
C6 Fe1 C1 C5 2_656 . -85.0(2) ?
C9 Fe1 C1 C2 2_656 . 35.2(6) ?
C10 Fe1 C1 C2 2_656 . -167.0(3) ?
C3 Fe1 C1 C2 . . -36.6(2) ?
C8 Fe1 C1 C2 2_656 . 72.4(2) ?
C4 Fe1 C1 C2 . . -80.2(2) ?
C7 Fe1 C1 C2 2_656 . 114.2(2) ?
C5 Fe1 C1 C2 . . -116.8(3) ?
C6 Fe1 C1 C2 2_656 . 158.18(19) ?
C9 Fe1 C1 Al1 2_656 . -89.4(5) ?
C2 Fe1 C1 Al1 . . -124.7(3) ?
C10 Fe1 C1 Al1 2_656 . 68.3(4) ?
C3 Fe1 C1 Al1 . . -161.3(3) ?
C8 Fe1 C1 Al1 2_656 . -52.3(3) ?
C4 Fe1 C1 Al1 . . 155.1(3) ?
C7 Fe1 C1 Al1 2_656 . -10.5(2) ?
C5 Fe1 C1 Al1 . . 118.5(3) ?
C6 Fe1 C1 Al1 2_656 . 33.5(3) ?
C5 C1 C2 C3 . . 0.0(3) ?
Al1 C1 C2 C3 . . -175.2(2) ?
Fe1 C1 C2 C3 . . 59.1(2) ?
C5 C1 C2 Fe1 . . -59.0(2) ?
Al1 C1 C2 Fe1 . . 125.7(3) ?
C9 Fe1 C2 C3 2_656 . 70.3(2) ?
C10 Fe1 C2 C3 2_656 . 39.5(5) ?
C8 Fe1 C2 C3 2_656 . 111.5(2) ?
C4 Fe1 C2 C3 . . -37.9(2) ?
C7 Fe1 C2 C3 2_656 . 153.7(2) ?
C5 Fe1 C2 C3 . . -81.9(2) ?
C6 Fe1 C2 C3 2_656 . -169.9(3) ?
C1 Fe1 C2 C3 . . -121.0(3) ?
C9 Fe1 C2 C1 2_656 . -168.73(19) ?
C10 Fe1 C2 C1 2_656 . 160.4(4) ?
C3 Fe1 C2 C1 . . 121.0(3) ?
C8 Fe1 C2 C1 2_656 . -127.6(2) ?
C4 Fe1 C2 C1 . . 83.1(2) ?
C7 Fe1 C2 C1 2_656 . -85.3(2) ?
C5 Fe1 C2 C1 . . 39.08(19) ?
C6 Fe1 C2 C1 2_656 . -49.0(4) ?
C1 C2 C3 C4 . . -0.2(4) ?
Fe1 C2 C3 C4 . . 59.7(2) ?
C1 C2 C3 Fe1 . . -59.9(2) ?
C9 Fe1 C3 C2 2_656 . -127.1(2) ?
C10 Fe1 C3 C2 2_656 . -166.87(19) ?
C8 Fe1 C3 C2 2_656 . -85.6(2) ?
C4 Fe1 C3 C2 . . 118.9(3) ?
C7 Fe1 C3 C2 2_656 . -56.1(4) ?
C5 Fe1 C3 C2 . . 81.0(2) ?
C6 Fe1 C3 C2 2_656 . 164.4(4) ?
C1 Fe1 C3 C2 . . 37.05(19) ?
C9 Fe1 C3 C4 2_656 . 114.0(2) ?
C2 Fe1 C3 C4 . . -118.9(3) ?
C10 Fe1 C3 C4 2_656 . 74.2(2) ?
C8 Fe1 C3 C4 2_656 . 155.5(2) ?
C7 Fe1 C3 C4 2_656 . -175.0(3) ?
C5 Fe1 C3 C4 . . -37.9(2) ?
C6 Fe1 C3 C4 2_656 . 45.5(5) ?
C1 Fe1 C3 C4 . . -81.8(2) ?
C2 C3 C4 C5 . . 0.3(4) ?
Fe1 C3 C4 C5 . . 59.7(2) ?
C2 C3 C4 Fe1 . . -59.5(2) ?
C9 Fe1 C4 C3 2_656 . -81.6(2) ?
C2 Fe1 C4 C3 . . 37.9(2) ?
C10 Fe1 C4 C3 2_656 . -124.8(2) ?
C8 Fe1 C4 C3 2_656 . -49.2(4) ?
C7 Fe1 C4 C3 2_656 . 170.1(5) ?
C5 Fe1 C4 C3 . . 118.9(3) ?
C6 Fe1 C4 C3 2_656 . -165.58(19) ?
C1 Fe1 C4 C3 . . 82.1(2) ?
C9 Fe1 C4 C5 2_656 . 159.46(19) ?
C2 Fe1 C4 C5 . . -81.1(2) ?
C10 Fe1 C4 C5 2_656 . 116.2(2) ?
C3 Fe1 C4 C5 . . -118.9(3) ?
C8 Fe1 C4 C5 2_656 . -168.2(2) ?
C7 Fe1 C4 C5 2_656 . 51.1(6) ?
C6 Fe1 C4 C5 2_656 . 75.5(2) ?
C1 Fe1 C4 C5 . . -36.8(2) ?
C3 C4 C5 C1 . . -0.2(4) ?
Fe1 C4 C5 C1 . . 59.1(2) ?
C3 C4 C5 Fe1 . . -59.4(2) ?
C2 C1 C5 C4 . . 0.1(3) ?
Al1 C1 C5 C4 . . 175.7(2) ?
Fe1 C1 C5 C4 . . -58.4(2) ?
C2 C1 C5 Fe1 . . 58.5(2) ?
Al1 C1 C5 Fe1 . . -125.9(2) ?
C9 Fe1 C5 C4 2_656 . -42.6(4) ?
C2 Fe1 C5 C4 . . 81.8(2) ?
C10 Fe1 C5 C4 2_656 . -81.5(2) ?
C3 Fe1 C5 C4 . . 37.9(2) ?
C8 Fe1 C5 C4 2_656 . 154.4(5) ?
C7 Fe1 C5 C4 2_656 . -166.3(2) ?
C6 Fe1 C5 C4 2_656 . -125.1(2) ?
C1 Fe1 C5 C4 . . 121.1(3) ?
C9 Fe1 C5 C1 2_656 . -163.7(3) ?
C2 Fe1 C5 C1 . . -39.30(19) ?
C10 Fe1 C5 C1 2_656 . 157.38(19) ?
C3 Fe1 C5 C1 . . -83.2(2) ?
C8 Fe1 C5 C1 2_656 . 33.3(6) ?
C4 Fe1 C5 C1 . . -121.1(3) ?
C7 Fe1 C5 C1 2_656 . 72.7(2) ?
C6 Fe1 C5 C1 2_656 . 113.81(19) ?
C1 Al1 C6 C10 . . 172.2(2) ?
N1 Al1 C6 C10 . . -76.1(3) ?
Cl1 Al1 C6 C10 . . 32.4(3) ?
C1 Al1 C6 C7 . . -5.0(3) ?
N1 Al1 C6 C7 . . 106.6(3) ?
Cl1 Al1 C6 C7 . . -144.8(2) ?
C1 Al1 C6 Fe1 . 2_656 84.7(2) ?
N1 Al1 C6 Fe1 . 2_656 -163.59(17) ?
Cl1 Al1 C6 Fe1 . 2_656 -55.1(2) ?
C10 C6 C7 C8 . . -0.8(3) ?
Al1 C6 C7 C8 . . 177.0(2) ?
Fe1 C6 C7 C8 2_656 . 58.3(2) ?
C10 C6 C7 Fe1 . 2_656 -59.0(2) ?
Al1 C6 C7 Fe1 . 2_656 118.7(2) ?
C6 C7 C8 C9 . . 0.2(3) ?
Fe1 C7 C8 C9 2_656 . 59.1(2) ?
C6 C7 C8 Fe1 . 2_656 -58.9(2) ?
C7 C8 C9 C10 . . 0.5(3) ?
Fe1 C8 C9 C10 2_656 . 60.0(2) ?
C7 C8 C9 Fe1 . 2_656 -59.5(2) ?
C8 C9 C10 C6 . . -1.0(4) ?
Fe1 C9 C10 C6 2_656 . 59.4(2) ?
C8 C9 C10 Fe1 . 2_656 -60.4(2) ?
C7 C6 C10 C9 . . 1.1(3) ?
Al1 C6 C10 C9 . . -176.7(2) ?
Fe1 C6 C10 C9 2_656 . -58.4(2) ?
C7 C6 C10 Fe1 . 2_656 59.43(19) ?
Al1 C6 C10 Fe1 . 2_656 -118.4(2) ?
C13 N1 C11 C12 . . -60.2(4) ?
C14 N1 C11 C12 . . 61.1(4) ?
Al1 N1 C11 C12 . . 177.5(3) ?
C16 N2 C12 C11 . . 60.0(5) ?
C15 N2 C12 C11 . . -176.9(3) ?
N1 C11 C12 N2 . . 176.8(3) ?
